data_2022428
loop_
_publ_author_name
'Wu, Pengfei'
'Zhou, Long'
'Xia, Shuwei'
'Yu, Liangmin'

_publ_section_title
;
 Synthesis of luminescent cocrystals based on fluoranthene and the
 analysis of weak interactions and photophysical properties
;
_journal_coeditor_code DG3020
_journal_issue 9
_journal_name_full 'Acta Crystallographica Section C'
_journal_page_first
;
;
_journal_paper_doi 10.1107/S2053229621008652
_journal_volume 77
_journal_year 2021
_chemical_formula_iupac 'C10 F8, C16 H10'
_chemical_formula_moiety 'C10 F8, C16 H10'
_chemical_formula_sum 'C26 H10 F8'
_chemical_formula_weight 474.34
_chemical_name_common
;
Fluoranthene--octafluoronaphthalene (1/1)
;
_chemical_name_systematic
;
Fluoranthene--1,2,3,4,5,6,7,8-octafluoronaphthalene (1/1)
;
_space_group_crystal_system monoclinic
_space_group_IT_number 4
_space_group_name_Hall 'P 2yb'
_space_group_name_H-M_alt 'P 1 21 1'
_atom_sites_solution_hydrogens geom
_atom_sites_solution_primary dual
_audit_creation_method
;
Olex2 1.2
(compiled 2018.05.29 svn.r3508 for OlexSys, GUI svn.r5506)
;
_cell_angle_alpha 90
_cell_angle_beta 99.732(4)
_cell_angle_gamma 90
_cell_formula_units_Z 2
_cell_length_a 6.7730(10)
_cell_length_b 14.323(2)
_cell_length_c 10.0200(14)
_cell_measurement_reflns_used 815
_cell_measurement_temperature 170
_cell_measurement_theta_max 24.866
_cell_measurement_theta_min 2.505
_cell_volume 958.0(2)
_computing_cell_refinement
;
SAINT (Bruker, 2016)
;
_computing_data_collection
;
APEX2 (Bruker, 2016)
;
_computing_data_reduction
;
SAINT (Bruker, 2016)
;
_computing_molecular_graphics
;
OLEX2 (Dolomanov <i>et al.</i>, 2009)
;
_computing_publication_material
;
OLEX2 (Dolomanov <i>et al.</i>, 2009)
;
_computing_structure_refinement
;
SHELXL2018 (Sheldrick, 2015b)
;
_computing_structure_solution
;
SHELXT (Sheldrick, 2015a)
;
_diffrn_ambient_temperature 170.0
_diffrn_measured_fraction_theta_full 0.993
_diffrn_measured_fraction_theta_max 0.988
_diffrn_measurement_device_type 'Bruker D8 VENTURE'
_diffrn_measurement_method '\f and \w scans'
_diffrn_radiation_type MoK\a
_diffrn_radiation_wavelength 0.71073
_diffrn_reflns_av_R_equivalents 0.0818
_diffrn_reflns_av_unetI/netI 0.1305
_diffrn_reflns_limit_h_max 8
_diffrn_reflns_limit_h_min -6
_diffrn_reflns_limit_k_max 17
_diffrn_reflns_limit_k_min -13
_diffrn_reflns_limit_l_max 12
_diffrn_reflns_limit_l_min -12
_diffrn_reflns_number 6649
_diffrn_reflns_theta_full 25.242
_diffrn_reflns_theta_max 26.402
_diffrn_reflns_theta_min 2.062
_diffrn_standards_number 0
_exptl_absorpt_coefficient_mu 0.150
_exptl_absorpt_correction_T_max 0.7454
_exptl_absorpt_correction_T_min 0.6637
_exptl_absorpt_correction_type multi-scan
_exptl_absorpt_process_details
;
(SADABS; Bruker, 2016)
;
_exptl_crystal_colour colourless
_exptl_crystal_density_diffrn 1.644
_exptl_crystal_description block
_exptl_crystal_F_000 476
_exptl_crystal_size_max 0.12
_exptl_crystal_size_mid 0.08
_exptl_crystal_size_min 0.04
_refine_diff_density_max 0.254
_refine_diff_density_min -0.281
_refine_ls_abs_structure_details
;
Refined as an inversion twin
;
_refine_ls_abs_structure_Flack 1.8(15)
_refine_ls_extinction_method none
_refine_ls_goodness_of_fit_ref 1.049
_refine_ls_hydrogen_treatment constr
_refine_ls_matrix_type full
_refine_ls_number_parameters 308
_refine_ls_number_reflns 3336
_refine_ls_number_restraints 1
_refine_ls_restrained_S_all 1.049
_refine_ls_R_factor_all 0.1449
_refine_ls_R_factor_gt 0.0654
_refine_ls_shift/su_max 0.000
_refine_ls_shift/su_mean 0.000
_refine_ls_structure_factor_coef Fsqd
_refine_ls_weighting_details 'w=1/[\s^2^(Fo^2^)+(0.0354P)^2^] where P=(Fo^2^+2Fc^2^)/3'
_refine_ls_weighting_scheme calc
_refine_ls_wR_factor_gt 0.1052
_refine_ls_wR_factor_ref 0.1397
_reflns_number_gt 1870
_reflns_number_total 3336
_reflns_threshold_expression 'I > 2\s(I)'
_cod_data_source_file dg3020sup1.cif
_cod_data_source_block Fluoranthene-OFN
_cod_database_code 2022428
_shelx_space_group_comment
;
The symmetry employed for this shelxl refinement is uniquely defined
by the following loop, which should always be used as a source of
symmetry information in preference to the above space-group names.
They are only intended as comments.
;
_shelx_estimated_absorpt_t_min 0.982
_shelx_estimated_absorpt_t_max 0.994

loop_
_space_group_symop_operation_xyz
'x, y, z'
'-x, y+1/2, -z'

loop_
_atom_site_type_symbol
_atom_site_label
_atom_site_fract_x
_atom_site_fract_y
_atom_site_fract_z
_atom_site_U_iso_or_equiv
_atom_site_adp_type
_atom_site_calc_flag
_atom_site_occupancy
_atom_site_disorder_assembly
_atom_site_disorder_group
F F2 -0.2203(7) 0.3020(3) 0.7333(4) 0.0442(13) Uani d 1 . .
F F5 -0.2475(7) 0.6806(3) 0.6827(5) 0.0423(13) Uani d 1 . .
F F7 -0.1011(8) 0.6165(4) 1.1881(5) 0.0531(16) Uani d 1 . .
F F4 -0.3027(7) 0.5708(4) 0.4641(4) 0.0487(15) Uani d 1 . .
F F1 -0.1461(7) 0.3194(3) 0.9936(5) 0.0512(15) Uani d 1 . .
F F3 -0.2912(7) 0.3843(3) 0.4891(4) 0.0480(15) Uani d 1 . .
F F6 -0.1808(8) 0.6971(3) 0.9434(5) 0.0536(15) Uani d 1 . .
F F8 -0.0854(7) 0.4296(4) 1.2119(4) 0.0540(15) Uani d 1 . .
C C5 -0.1925(11) 0.4506(6) 0.8446(7) 0.028(2) Uani d 1 . .
C C23 0.3641(13) 0.6153(6) 1.0499(8) 0.038(2) Uani d 1 . .
H H23 0.358495 0.681275 1.039980 0.045 Uiso calc 1 . .
C C21 0.3409(11) 0.4602(6) 0.9525(7) 0.029(2) Uani d 1 . .
C C15 0.2711(10) 0.4918(6) 0.7233(7) 0.0274(17) Uani d 1 . .
C C2 -0.2387(13) 0.5877(5) 0.7010(8) 0.030(2) Uani d 1 . .
C C14 0.2875(12) 0.5791(6) 0.7899(8) 0.030(2) Uani d 1 . .
C C10 -0.1705(13) 0.6033(6) 0.9510(8) 0.035(2) Uani d 1 . .
C C18 0.2456(12) 0.3138(7) 0.6258(8) 0.043(2) Uani d 1 . .
H H18 0.236628 0.251996 0.590910 0.052 Uiso calc 1 . .
C C3 -0.2684(12) 0.5333(6) 0.5900(8) 0.033(2) Uani d 1 . .
C C8 -0.1220(12) 0.4682(6) 1.0879(8) 0.035(2) Uani d 1 . .
C C4 -0.1997(10) 0.5502(6) 0.8319(7) 0.025(2) Uani d 1 . .
C C19 0.2892(12) 0.3265(6) 0.7679(8) 0.038(2) Uani d 1 . .
H H19 0.309739 0.274673 0.827801 0.046 Uiso calc 1 . .
C C20 0.3009(11) 0.4179(6) 0.8170(8) 0.028(2) Uani d 1 . .
C C16 0.2277(11) 0.4800(6) 0.5827(7) 0.0317(19) Uani d 1 . .
C C1 -0.2600(13) 0.4368(7) 0.6021(7) 0.036(2) Uani d 1 . .
C C9 -0.1297(11) 0.5638(7) 1.0752(8) 0.038(2) Uani d 1 . .
C C17 0.2155(13) 0.3877(6) 0.5357(8) 0.041(2) Uani d 1 . .
H H17 0.186345 0.375737 0.441184 0.049 Uiso calc 1 . .
C C25 0.4107(11) 0.4798(7) 1.1925(7) 0.042(2) Uani d 1 . .
H H25 0.437249 0.453963 1.280993 0.050 Uiso calc 1 . .
C C12 0.2140(13) 0.6487(6) 0.5696(8) 0.043(2) Uani d 1 . .
H H12 0.196028 0.703522 0.515607 0.051 Uiso calc 1 . .
C C22 0.3328(11) 0.5578(6) 0.9370(8) 0.031(2) Uani d 1 . .
C C6 -0.2259(12) 0.3962(5) 0.7261(8) 0.033(2) Uani d 1 . .
C C11 0.1968(13) 0.5637(7) 0.5064(8) 0.042(2) Uani d 1 . .
H H11 0.163866 0.560775 0.410510 0.051 Uiso calc 1 . .
C C7 -0.1533(12) 0.4133(5) 0.9761(8) 0.031(2) Uani d 1 . .
C C24 0.4035(13) 0.5754(7) 1.1767(8) 0.047(3) Uani d 1 . .
H H24 0.426111 0.614351 1.254484 0.057 Uiso calc 1 . .
C C26 0.3798(12) 0.4206(6) 1.0806(7) 0.038(2) Uani d 1 . .
H H26 0.385083 0.354737 1.091772 0.046 Uiso calc 1 . .
C C13 0.2576(12) 0.6582(6) 0.7128(8) 0.039(2) Uani d 1 . .
H H13 0.265850 0.718105 0.754001 0.046 Uiso calc 1 . .

loop_
_atom_site_aniso_label
_atom_site_aniso_U_11
_atom_site_aniso_U_22
_atom_site_aniso_U_33
_atom_site_aniso_U_12
_atom_site_aniso_U_13
_atom_site_aniso_U_23
F2 0.047(3) 0.029(3) 0.055(3) 0.001(2) 0.005(2) -0.005(2)
F5 0.046(3) 0.032(3) 0.048(3) -0.001(2) 0.006(2) 0.010(2)
F7 0.051(4) 0.068(4) 0.037(3) 0.002(3) -0.002(3) -0.020(3)
F4 0.051(4) 0.065(4) 0.028(2) -0.004(3) 0.001(2) 0.010(3)
F1 0.059(4) 0.036(3) 0.057(3) 0.006(3) 0.006(3) 0.015(2)
F3 0.042(3) 0.061(4) 0.038(3) 0.001(3) -0.001(2) -0.018(2)
F6 0.062(4) 0.036(3) 0.061(3) -0.004(3) 0.007(3) -0.012(3)
F8 0.048(3) 0.077(4) 0.035(3) 0.009(3) 0.003(2) 0.016(3)
C5 0.023(5) 0.029(5) 0.032(5) 0.001(3) 0.001(4) 0.001(4)
C23 0.035(6) 0.038(5) 0.041(5) -0.003(4) 0.008(4) -0.011(4)
C21 0.021(5) 0.042(6) 0.023(4) -0.004(4) 0.003(3) -0.001(4)
C15 0.023(4) 0.033(5) 0.026(4) 0.003(4) 0.001(3) 0.001(4)
C2 0.029(5) 0.020(6) 0.043(5) 0.003(4) 0.013(4) 0.005(4)
C14 0.022(5) 0.039(6) 0.030(4) -0.002(4) 0.006(4) 0.003(4)
C10 0.028(5) 0.032(6) 0.044(6) -0.005(4) 0.005(4) -0.005(4)
C18 0.034(5) 0.045(6) 0.050(5) 0.001(5) 0.005(4) -0.012(5)
C3 0.024(5) 0.035(6) 0.038(5) -0.003(4) 0.003(4) 0.007(4)
C8 0.031(5) 0.046(7) 0.027(5) 0.003(4) 0.000(4) 0.005(4)
C4 0.015(4) 0.028(5) 0.032(5) 0.001(3) 0.004(3) -0.001(3)
C19 0.033(5) 0.036(6) 0.045(5) 0.000(4) 0.002(4) -0.003(4)
C20 0.018(5) 0.039(6) 0.028(4) 0.000(4) 0.005(3) -0.002(4)
C16 0.024(4) 0.036(5) 0.035(5) -0.002(4) 0.005(3) 0.000(4)
C1 0.028(5) 0.053(7) 0.025(5) -0.003(4) 0.001(4) -0.007(4)
C9 0.022(5) 0.057(7) 0.034(5) 0.000(4) 0.002(4) -0.011(5)
C17 0.023(5) 0.067(8) 0.034(5) -0.004(4) 0.009(4) -0.006(5)
C25 0.035(5) 0.067(7) 0.023(4) -0.002(5) 0.004(4) 0.007(4)
C12 0.046(6) 0.048(6) 0.034(5) -0.003(5) 0.005(4) 0.022(4)
C22 0.023(5) 0.039(6) 0.032(4) 0.004(4) 0.002(4) -0.004(4)
C6 0.030(6) 0.022(6) 0.044(5) 0.001(4) 0.002(4) -0.002(4)
C11 0.036(5) 0.057(7) 0.033(5) 0.001(5) 0.006(4) 0.008(5)
C7 0.024(5) 0.027(6) 0.041(5) 0.006(4) 0.006(4) 0.007(4)
C24 0.033(5) 0.076(8) 0.033(5) -0.003(5) 0.010(4) -0.015(5)
C26 0.029(5) 0.048(6) 0.038(5) 0.001(4) 0.006(4) 0.009(4)
C13 0.032(5) 0.035(6) 0.050(5) -0.002(4) 0.009(4) 0.004(4)

loop_
_atom_type_symbol
_atom_type_description
_atom_type_scat_dispersion_real
_atom_type_scat_dispersion_imag
_atom_type_scat_source
C C 0.0033 0.0016 'International Tables Vol C Tables 4.2.6.8 and 6.1.1.4'
H H 0.0000 0.0000 'International Tables Vol C Tables 4.2.6.8 and 6.1.1.4'
F F 0.0171 0.0103 'International Tables Vol C Tables 4.2.6.8 and 6.1.1.4'

loop_
_geom_angle_atom_site_label_1
_geom_angle_atom_site_label_2
_geom_angle_atom_site_label_3
_geom_angle_site_symmetry_1
_geom_angle_site_symmetry_3
_geom_angle
_geom_angle_publ_flag
C6 C5 C4 . . 118.6(7) ?
C7 C5 C4 . . 117.4(7) ?
C7 C5 C6 . . 124.0(8) ?
C22 C23 H23 . . 120.5 ?
C24 C23 H23 . . 120.5 ?
C24 C23 C22 . . 119.0(8) ?
C22 C21 C20 . . 108.1(7) ?
C26 C21 C20 . . 131.5(8) ?
C26 C21 C22 . . 120.4(8) ?
C20 C15 C14 . . 111.1(6) ?
C16 C15 C14 . . 124.6(8) ?
C16 C15 C20 . . 124.3(8) ?
F5 C2 C3 . . 117.6(7) ?
F5 C2 C4 . . 120.3(7) ?
C3 C2 C4 . . 122.1(8) ?
C15 C14 C22 . . 105.9(7) ?
C13 C14 C15 . . 118.3(7) ?
C13 C14 C22 . . 135.8(8) ?
F6 C10 C4 . . 119.6(7) ?
F6 C10 C9 . . 118.1(8) ?
C9 C10 C4 . . 122.3(8) ?
C19 C18 H18 . . 118.7 ?
C17 C18 H18 . . 118.7 ?
C17 C18 C19 . . 122.7(8) ?
F4 C3 C1 . . 118.3(8) ?
C2 C3 F4 . . 121.2(8) ?
C2 C3 C1 . . 120.4(8) ?
F8 C8 C9 . . 119.6(8) ?
F8 C8 C7 . . 120.3(8) ?
C7 C8 C9 . . 120.2(8) ?
C2 C4 C5 . . 117.6(7) ?
C2 C4 C10 . . 124.6(8) ?
C10 C4 C5 . . 117.8(7) ?
C18 C19 H19 . . 121.2 ?
C20 C19 C18 . . 117.7(8) ?
C20 C19 H19 . . 121.2 ?
C15 C20 C21 . . 106.8(7) ?
C19 C20 C21 . . 134.6(7) ?
C19 C20 C15 . . 118.5(7) ?
C15 C16 C17 . . 116.2(8) ?
C15 C16 C11 . . 115.3(8) ?
C17 C16 C11 . . 128.4(8) ?
F3 C1 C3 . . 119.0(8) ?
F3 C1 C6 . . 120.6(9) ?
C6 C1 C3 . . 120.4(8) ?
F7 C9 C10 . . 121.0(9) ?
F7 C9 C8 . . 118.9(8) ?
C10 C9 C8 . . 120.1(8) ?
C18 C17 C16 . . 120.6(8) ?
C18 C17 H17 . . 119.7 ?
C16 C17 H17 . . 119.7 ?
C24 C25 H25 . . 119.5 ?
C24 C25 C26 . . 121.0(8) ?
C26 C25 H25 . . 119.5 ?
C11 C12 H12 . . 118.7 ?
C11 C12 C13 . . 122.6(8) ?
C13 C12 H12 . . 118.7 ?
C23 C22 C21 . . 120.2(8) ?
C23 C22 C14 . . 131.7(8) ?
C21 C22 C14 . . 108.1(7) ?
F2 C6 C5 . . 120.6(7) ?
F2 C6 C1 . . 118.5(7) ?
C1 C6 C5 . . 120.9(8) ?
C16 C11 H11 . . 119.7 ?
C12 C11 C16 . . 120.6(7) ?
C12 C11 H11 . . 119.7 ?
F1 C7 C5 . . 119.7(7) ?
C8 C7 F1 . . 118.1(7) ?
C8 C7 C5 . . 122.2(8) ?
C23 C24 H24 . . 119.5 ?
C25 C24 C23 . . 121.1(8) ?
C25 C24 H24 . . 119.5 ?
C21 C26 C25 . . 118.3(8) ?
C21 C26 H26 . . 120.8 ?
C25 C26 H26 . . 120.8 ?
C14 C13 C12 . . 118.5(8) ?
C14 C13 H13 . . 120.8 ?
C12 C13 H13 . . 120.8 ?

loop_
_geom_bond_atom_site_label_1
_geom_bond_atom_site_label_2
_geom_bond_site_symmetry_2
_geom_bond_distance
_geom_bond_publ_flag
F2 C6 . 1.351(8) ?
F5 C2 . 1.343(8) ?
F7 C9 . 1.347(9) ?
F4 C3 . 1.355(9) ?
F1 C7 . 1.357(8) ?
F3 C1 . 1.347(9) ?
F6 C10 . 1.346(9) ?
F8 C8 . 1.344(9) ?
C5 C4 . 1.433(9) ?
C5 C6 . 1.406(11) ?
C5 C7 . 1.405(10) ?
C23 H23 . 0.9500 ?
C23 C22 . 1.386(10) ?
C23 C24 . 1.378(12) ?
C21 C20 . 1.470(10) ?
C21 C22 . 1.407(11) ?
C21 C26 . 1.387(10) ?
C15 C14 . 1.413(11) ?
C15 C20 . 1.406(11) ?
C15 C16 . 1.400(9) ?
C2 C3 . 1.345(11) ?
C2 C4 . 1.399(10) ?
C14 C22 . 1.485(10) ?
C14 C13 . 1.367(11) ?
C10 C4 . 1.401(10) ?
C10 C9 . 1.353(11) ?
C18 H18 . 0.9500 ?
C18 C19 . 1.417(11) ?
C18 C17 . 1.384(11) ?
C3 C1 . 1.387(11) ?
C8 C9 . 1.375(12) ?
C8 C7 . 1.356(11) ?
C19 H19 . 0.9500 ?
C19 C20 . 1.395(11) ?
C16 C17 . 1.401(11) ?
C16 C11 . 1.418(12) ?
C1 C6 . 1.356(12) ?
C17 H17 . 0.9500 ?
C25 H25 . 0.9500 ?
C25 C24 . 1.377(12) ?
C25 C26 . 1.393(11) ?
C12 H12 . 0.9500 ?
C12 C11 . 1.367(12) ?
C12 C13 . 1.423(10) ?
C11 H11 . 0.9500 ?
C24 H24 . 0.9500 ?
C26 H26 . 0.9500 ?
C13 H13 . 0.9500 ?

loop_
_twin_individual_id
_twin_individual_mass_fraction_refined
1 -0.8(15)
2 1.8(15)

_cod_database_fobs_code 2022428
